data_7701835
loop_
_publ_author_name
'Freeman, Lucas'
'Walley, Jacob'
'Dickie, Diane Amanda'
'Gilliard, Robert J.'

_publ_section_title
;
 Low-Nuclearity Magnesium Hydride Complexes Stabilized by N-Heterocyclic
 Carbenes
;
_journal_name_full 'Dalton Transactions'
_journal_paper_doi 10.1039/C9DT03915E
_journal_year 2019
_chemical_formula_sum 'C68 H148 Mg4 N12 Si8'
_chemical_formula_weight 1455.94
_chemical_properties_physical Air-sensitive,Moisture-sensitive
_space_group_crystal_system triclinic
_space_group_IT_number 2
_space_group_name_Hall '-P 1'
_space_group_name_H-M_alt 'P -1'
_atom_sites_solution_hydrogens mixed
_atom_sites_solution_primary dual
_audit_update_record
;
2019-08-02 deposited with the CCDC.	2019-11-07 downloaded from the CCDC.
;
_cell_angle_alpha 67.026(4)
_cell_angle_beta 79.336(4)
_cell_angle_gamma 79.418(4)
_cell_formula_units_Z 2
_cell_length_a 12.0227(15)
_cell_length_b 20.662(3)
_cell_length_c 20.675(3)
_cell_measurement_reflns_used 9946
_cell_measurement_temperature 100.(2)
_cell_measurement_theta_max 26.0593
_cell_measurement_theta_min 2.3274
_cell_volume 4611.5(11)
_computing_cell_refinement 'SAINT V8.38A (Bruker AXS Inc., 2017)'
_computing_data_collection 'Bruker Instrument Service v2017.5.0.0'
_computing_data_reduction 'SAINT V8.38A (Bruker AXS Inc., 2017)'
_computing_structure_refinement 'SHELXL-2018/3 (Sheldrick, 2018)'
_computing_structure_solution 'SHELXT 2014/5 (Sheldrick, 2014)'
_diffrn_ambient_temperature 100.(2)
_diffrn_detector_area_resol_mean 8.3333
_diffrn_measured_fraction_theta_full 0.994
_diffrn_measured_fraction_theta_max 0.994
_diffrn_measurement_device_type 'Bruker Kappa APEXII Duo'
_diffrn_measurement_method '\f and \w scans'
_diffrn_radiation_monochromator graphite
_diffrn_radiation_type 'Mo K\a'
_diffrn_radiation_wavelength 0.71073
_diffrn_reflns_av_R_equivalents 0.0526
_diffrn_reflns_av_unetI/netI 0.0566
_diffrn_reflns_limit_h_max 14
_diffrn_reflns_limit_h_min -14
_diffrn_reflns_limit_k_max 25
_diffrn_reflns_limit_k_min -24
_diffrn_reflns_limit_l_max 25
_diffrn_reflns_limit_l_min -25
_diffrn_reflns_number 78270
_diffrn_reflns_theta_full 26.12
_diffrn_reflns_theta_max 26.12
_diffrn_reflns_theta_min 1.21
_diffrn_source 'fine-focus sealed tube'
_exptl_absorpt_coefficient_mu 0.184
_exptl_absorpt_correction_T_max 0.94
_exptl_absorpt_correction_T_min 0.81
_exptl_absorpt_correction_type multi-scan
_exptl_absorpt_process_details
;
SADABS-2016/2 - Bruker AXS area detector scaling and absorption correction
;
_exptl_crystal_colour colourless
_exptl_crystal_density_diffrn 1.049
_exptl_crystal_density_method 'not measured'
_exptl_crystal_description block
_exptl_crystal_F_000 1600
_exptl_crystal_recrystallization_method 'Re-crystallisation from solvent: hexanes'
_exptl_crystal_size_max 0.493
_exptl_crystal_size_mid 0.448
_exptl_crystal_size_min 0.338
_refine_diff_density_max 0.748
_refine_diff_density_min -0.373
_refine_ls_extinction_method none
_refine_ls_goodness_of_fit_ref 1.022
_refine_ls_hydrogen_treatment mixed
_refine_ls_matrix_type full
_refine_ls_number_parameters 910
_refine_ls_number_reflns 18246
_refine_ls_number_restraints 18
_refine_ls_restrained_S_all 1.026
_refine_ls_R_factor_all 0.0937
_refine_ls_R_factor_gt 0.0544
_refine_ls_shift/su_max 0.000
_refine_ls_shift/su_mean 0.000
_refine_ls_structure_factor_coef Fsqd
_refine_ls_weighting_details 'w=1/[\s^2^(Fo^2^)+(0.0684P)^2^+3.2649P] where P=(Fo^2^+2Fc^2^)/3'
_refine_ls_weighting_scheme calc
_refine_ls_wR_factor_gt 0.1284
_refine_ls_wR_factor_ref 0.1508
_reflns_number_gt 13188
_reflns_number_total 18246
_reflns_threshold_expression 'I > 2\s(I)'
_cod_data_source_file c9dt03915e2.cif
_cod_data_source_block 5
_cod_depositor_comments
;
The following automatic conversions were performed:

data item '_exptl_absorpt_correction_type' value 'Multi-Scan' was
changed to 'multi-scan' in accordance with the
/home/data/users/saulius/crontab/automatic-downloads/rss-feeds/RSC/lib/dictionaries/cif_core.dic
dictionary named 'cif_core.dic' version 2.4.2 last updated on
2011-04-26.

Automatic conversion script
Id: cif_fix_values 6909 2019-04-08 15:41:33Z antanas 
;
_cod_original_cell_volume 4611.5(10)
_cod_database_code 7701835

loop_
_space_group_symop_operation_xyz
'x, y, z'
'-x, -y, -z'

loop_
_atom_site_type_symbol
_atom_site_label
_atom_site_fract_x
_atom_site_fract_y
_atom_site_fract_z
_atom_site_U_iso_or_equiv
_atom_site_adp_type
_atom_site_calc_flag
_atom_site_refinement_flags_adp
_atom_site_refinement_flags_occupancy
_atom_site_refinement_flags_posn
_atom_site_occupancy
_atom_site_disorder_assembly
_atom_site_disorder_group
Mg Mg1 1.10407(11) 0.26960(7) 0.24314(8) 0.0329(3) Uani d . . . 1.0 . .
H H1 0.967(3) 0.257(2) 0.310(2) 0.039 Uiso d U . . 1.0 . .
Mg Mg2 0.88165(11) 0.24392(7) 0.24392(7) 0.0300(3) Uani d . . . 1.0 . .
H H2 1.014(3) 0.256(2) 0.183(2) 0.036 Uiso d U . . 1.0 . .
Mg Mg3 0.59359(11) 0.74599(8) 0.26977(7) 0.0336(3) Uani d . . . 1.0 . .
H H3 0.460(3) 0.807(2) 0.254(2) 0.04 Uiso d U . . 1.0 . .
Mg Mg4 0.36974(11) 0.74571(8) 0.24662(7) 0.0357(3) Uani d . . . 1.0 . .
H H4 0.510(3) 0.686(2) 0.255(2) 0.043 Uiso d U . . 1.0 . .
Si Si1 1.23198(9) 0.39329(6) 0.25133(6) 0.0326(3) Uani d . . . 1.0 . .
Si Si2 1.14568(10) 0.42616(7) 0.12414(6) 0.0406(3) Uani d . . . 1.0 . .
Si Si3 0.88699(10) 0.08118(6) 0.25271(6) 0.0350(3) Uani d . . . 1.0 . .
Si Si4 0.70935(10) 0.12718(6) 0.33872(6) 0.0390(3) Uani d . . . 1.0 . .
Si Si5 0.71372(11) 0.75564(6) 0.39537(6) 0.0398(3) Uani d . . . 1.0 . .
Si Si6 0.63399(10) 0.62620(6) 0.42486(6) 0.0372(3) Uani d . . . 1.0 . .
Si Si7 0.19839(12) 0.84710(8) 0.13443(7) 0.0563(4) Uani d . . . 1.0 . .
Si Si8 0.37131(11) 0.76421(7) 0.08142(6) 0.0425(3) Uani d . . . 1.0 . .
N N1 1.2965(3) 0.1398(2) 0.24041(19) 0.0416(9) Uani d . . . 1.0 . .
N N2 1.2356(3) 0.12564(18) 0.34811(18) 0.0364(8) Uani d . . . 1.0 . .
N N3 1.1625(3) 0.36335(18) 0.20601(18) 0.0331(8) Uani d . . . 1.0 . .
N N4 0.7121(3) 0.38306(17) 0.24646(17) 0.0300(7) Uani d . . . 1.0 . .
N N5 0.7126(3) 0.37503(18) 0.14690(17) 0.0317(7) Uani d . . . 1.0 . .
N N6 0.8223(3) 0.15064(17) 0.27560(18) 0.0332(8) Uani d . . . 1.0 . .
N N7 0.7313(3) 0.85136(18) 0.12654(17) 0.0352(8) Uani d . . . 1.0 . .
N N8 0.7864(3) 0.74282(19) 0.14013(19) 0.0372(8) Uani d . . . 1.0 . .
N N9 0.6505(3) 0.70934(18) 0.36374(18) 0.0344(8) Uani d . . . 1.0 . .
N N10 0.1988(3) 0.64771(18) 0.37923(19) 0.0382(8) Uani d . . . 1.0 . .
N N11 0.2089(3) 0.74548(17) 0.38932(17) 0.0319(8) Uani d . . . 1.0 . .
N N12 0.3077(3) 0.7819(2) 0.15440(19) 0.0428(9) Uani d . . . 1.0 . .
C C1 1.2250(3) 0.1710(2) 0.2815(2) 0.0363(10) Uani d . . . 1.0 . .
C C2 1.3503(4) 0.0748(3) 0.2816(3) 0.0459(12) Uani d . . . 1.0 . .
C C3 1.4374(5) 0.0281(3) 0.2518(3) 0.0750(18) Uani d . . . 1.0 . .
H H3A 1.399783 0.007429 0.227608 0.112 Uiso calc U . R 1.0 . .
H H3B 1.474082 -0.009825 0.290396 0.112 Uiso calc U . R 1.0 . .
H H3C 1.495101 0.05637 0.218071 0.112 Uiso calc U . R 1.0 . .
C C4 1.3135(4) 0.0663(2) 0.3497(3) 0.0437(11) Uani d . . . 1.0 . .
C C5 1.3495(6) 0.0078(3) 0.4141(3) 0.0720(17) Uani d . . . 1.0 . .
H H5A 1.376098 0.027162 0.444052 0.108 Uiso calc U . R 1.0 . .
H H5B 1.411449 -0.024342 0.400559 0.108 Uiso calc U . R 1.0 . .
H H5C 1.284701 -0.018284 0.440356 0.108 Uiso calc U . R 1.0 . .
C C9 1.1666(4) 0.1401(3) 0.4093(3) 0.0537(12) Uani d . . . 1.0 . .
H H9 1.121372 0.187384 0.388053 0.064 Uiso calc U . R 1.0 . .
C C10 1.0804(4) 0.0907(3) 0.4461(3) 0.0646(15) Uani d . . . 1.0 . .
H H10A 1.026815 0.095995 0.413429 0.097 Uiso calc U . R 1.0 . .
H H10B 1.038855 0.101351 0.486931 0.097 Uiso calc U . R 1.0 . .
H H10C 1.118511 0.041938 0.462245 0.097 Uiso calc U . R 1.0 . .
C C11 1.2358(5) 0.1502(3) 0.4555(3) 0.0714(16) Uani d . . . 1.0 . .
H H11A 1.282629 0.105495 0.478533 0.107 Uiso calc U . R 1.0 . .
H H11B 1.185559 0.164962 0.491626 0.107 Uiso calc U . R 1.0 . .
H H11C 1.285479 0.186688 0.427119 0.107 Uiso calc U . R 1.0 . .
C C12 0.7569(3) 0.3411(2) 0.2086(2) 0.0297(9) Uani d . . . 1.0 . .
C C13 0.6420(3) 0.4421(2) 0.2087(2) 0.0322(9) Uani d . . . 1.0 . .
C C14 0.5734(4) 0.4968(3) 0.2359(3) 0.0504(12) Uani d . . . 1.0 . .
H H14A 0.513338 0.475178 0.273249 0.076 Uiso calc U . R 1.0 . .
H H14B 0.538796 0.535632 0.197063 0.076 Uiso calc U . R 1.0 . .
H H14C 0.62347 0.515362 0.255225 0.076 Uiso calc U . R 1.0 . .
C C15 0.6425(3) 0.4369(2) 0.1458(2) 0.0312(9) Uani d . . . 1.0 . .
C C16 0.5818(4) 0.4847(3) 0.0840(2) 0.0504(12) Uani d . . . 1.0 . .
H H16A 0.637411 0.500451 0.04168 0.076 Uiso calc U . R 1.0 . .
H H16B 0.540153 0.52601 0.09386 0.076 Uiso calc U . R 1.0 . .
H H16C 0.527912 0.459097 0.076046 0.076 Uiso calc U . R 1.0 . .
C C17 0.7450(4) 0.3673(2) 0.3172(2) 0.0407(10) Uani d . . . 1.0 . .
H H17 0.789744 0.319165 0.330786 0.049 Uiso calc U . R 1.0 . .
C C18 0.6458(4) 0.3620(3) 0.3733(2) 0.0590(14) Uani d . . . 1.0 . .
H H18A 0.609092 0.40967 0.369154 0.088 Uiso calc U . R 1.0 . .
H H18B 0.672181 0.337441 0.41995 0.088 Uiso calc U . R 1.0 . .
H H18C 0.590961 0.335447 0.367719 0.088 Uiso calc U . R 1.0 . .
C C19 0.8264(4) 0.4175(3) 0.3119(3) 0.0485(11) Uani d . . . 1.0 . .
H H19A 0.894339 0.41251 0.278938 0.073 Uiso calc U . R 1.0 . .
H H19B 0.848692 0.406096 0.358729 0.073 Uiso calc U . R 1.0 . .
H H19C 0.788775 0.466289 0.294594 0.073 Uiso calc U . R 1.0 . .
C C20 0.7303(4) 0.3498(2) 0.0874(2) 0.0469(11) Uani d . . D 1.0 . .
H H20A 0.671013 0.375131 0.054868 0.056 Uiso calc U P R 0.419(10) A 2
H H20 0.691198 0.388485 0.048795 0.056 Uiso calc U P R 0.581(10) A 1
C C23 1.3727(4) 0.3412(3) 0.2727(3) 0.0678(15) Uani d . . . 1.0 . .
H H23A 1.362499 0.291352 0.299928 0.102 Uiso calc U . R 1.0 . .
H H23B 1.406417 0.359588 0.300702 0.102 Uiso calc U . R 1.0 . .
H H23C 1.423318 0.345121 0.228679 0.102 Uiso calc U . R 1.0 . .
C C24 1.1478(4) 0.3953(3) 0.3357(3) 0.0547(14) Uani d . . . 1.0 . .
H H24A 1.078198 0.42868 0.325441 0.082 Uiso calc U . R 1.0 . .
H H24B 1.193408 0.410283 0.360775 0.082 Uiso calc U . R 1.0 . .
H H24C 1.127249 0.347834 0.365324 0.082 Uiso calc U . R 1.0 . .
C C25 1.2535(5) 0.4859(3) 0.1883(3) 0.0553(13) Uani d . . . 1.0 . .
H H25A 1.193385 0.520455 0.200583 0.066 Uiso calc U . R 1.0 . .
H H25B 1.328581 0.497178 0.191196 0.066 Uiso calc U . R 1.0 . .
C C26 1.2479(5) 0.4901(3) 0.1142(3) 0.0660(16) Uani d . . . 1.0 . .
H H26A 1.324281 0.476421 0.092294 0.079 Uiso calc U . R 1.0 . .
H H26B 1.219671 0.538878 0.084155 0.079 Uiso calc U . R 1.0 . .
C C27 0.9975(4) 0.4712(3) 0.1168(3) 0.0614(14) Uani d . . . 1.0 . .
H H27A 0.94538 0.436007 0.127264 0.092 Uiso calc U . R 1.0 . .
H H27B 0.992551 0.505979 0.068582 0.092 Uiso calc U . R 1.0 . .
H H27C 0.976191 0.495246 0.150581 0.092 Uiso calc U . R 1.0 . .
C C28 1.1837(5) 0.3908(3) 0.0513(3) 0.0718(16) Uani d . . . 1.0 . .
H H28A 1.264213 0.370812 0.049706 0.108 Uiso calc U . R 1.0 . .
H H28B 1.170795 0.429253 0.006028 0.108 Uiso calc U . R 1.0 . .
H H28C 1.136079 0.353777 0.060077 0.108 Uiso calc U . R 1.0 . .
C C29 0.9036(5) 0.1000(3) 0.1559(3) 0.0707(17) Uani d . . . 1.0 . .
H H29A 0.828172 0.108686 0.140378 0.106 Uiso calc U . R 1.0 . .
H H29B 0.947974 0.059222 0.146266 0.106 Uiso calc U . R 1.0 . .
H H29C 0.943343 0.14191 0.130176 0.106 Uiso calc U . R 1.0 . .
C C30 1.0326(4) 0.0502(3) 0.2784(3) 0.0715(17) Uani d . . . 1.0 . .
H H30A 1.077363 0.090287 0.259576 0.107 Uiso calc U . R 1.0 . .
H H30B 1.069309 0.014064 0.259001 0.107 Uiso calc U . R 1.0 . .
H H30C 1.028351 0.029943 0.330115 0.107 Uiso calc U . R 1.0 . .
C C31 0.7891(6) 0.0115(3) 0.3035(3) 0.0775(19) Uani d . . . 1.0 . .
H H31A 0.735529 0.011135 0.272627 0.093 Uiso calc U . R 1.0 . .
H H31B 0.834067 -0.035892 0.320234 0.093 Uiso calc U . R 1.0 . .
C C32 0.7238(5) 0.0284(2) 0.3658(3) 0.0576(13) Uani d . . . 1.0 . .
H H32A 0.76555 0.004769 0.407702 0.069 Uiso calc U . R 1.0 . .
H H32B 0.647653 0.011893 0.377916 0.069 Uiso calc U . R 1.0 . .
C C33 0.5681(4) 0.1684(3) 0.3076(3) 0.0779(17) Uani d . . . 1.0 . .
H H33A 0.564487 0.220046 0.290024 0.117 Uiso calc U . R 1.0 . .
H H33B 0.507531 0.152826 0.347089 0.117 Uiso calc U . R 1.0 . .
H H33C 0.558031 0.153863 0.26948 0.117 Uiso calc U . R 1.0 . .
C C34 0.7139(6) 0.1524(3) 0.4162(3) 0.0745(17) Uani d . . . 1.0 . .
H H34A 0.785406 0.130313 0.436345 0.112 Uiso calc U . R 1.0 . .
H H34B 0.649278 0.135928 0.452264 0.112 Uiso calc U . R 1.0 . .
H H34C 0.70947 0.203979 0.400343 0.112 Uiso calc U . R 1.0 . .
C C35 0.7150(3) 0.7837(2) 0.1722(2) 0.0330(9) Uani d . . . 1.0 . .
C C36 0.8113(3) 0.8518(2) 0.0683(2) 0.0378(10) Uani d . . . 1.0 . .
C C37 0.8516(5) 0.9169(3) 0.0100(3) 0.0619(15) Uani d . . . 1.0 . .
H H37A 0.786041 0.948283 -0.011812 0.093 Uiso calc U . R 1.0 . .
H H37B 0.904927 0.903237 -0.025778 0.093 Uiso calc U . R 1.0 . .
H H37C 0.890091 0.941773 0.029608 0.093 Uiso calc U . R 1.0 . .
C C38 0.8460(4) 0.7835(3) 0.0767(2) 0.0403(11) Uani d . . . 1.0 . .
C C39 0.9349(4) 0.7544(3) 0.0308(3) 0.0560(14) Uani d . . . 1.0 . .
H H39A 0.983858 0.714733 0.060554 0.084 Uiso calc U . R 1.0 . .
H H39B 0.981317 0.791583 -0.001003 0.084 Uiso calc U . R 1.0 . .
H H39C 0.897822 0.73786 0.002663 0.084 Uiso calc U . R 1.0 . .
C C40 0.6641(4) 0.9126(3) 0.1421(3) 0.0552(13) Uani d . . . 1.0 . .
H H40 0.618666 0.891277 0.189311 0.066 Uiso calc U . R 1.0 . .
C C41 0.7349(5) 0.9575(3) 0.1523(3) 0.0731(17) Uani d . . . 1.0 . .
H H41A 0.783788 0.928422 0.18899 0.11 Uiso calc U . R 1.0 . .
H H41B 0.68583 0.994012 0.167045 0.11 Uiso calc U . R 1.0 . .
H H41C 0.782491 0.980009 0.107797 0.11 Uiso calc U . R 1.0 . .
C C42 0.5770(5) 0.9510(3) 0.0918(3) 0.0656(14) Uani d . . . 1.0 . .
H H42A 0.615984 0.973478 0.04402 0.098 Uiso calc U . R 1.0 . .
H H42B 0.528607 0.987397 0.107083 0.098 Uiso calc U . R 1.0 . .
H H42C 0.529764 0.91728 0.091422 0.098 Uiso calc U . R 1.0 . .
C C43 0.7956(4) 0.6639(2) 0.1739(3) 0.0525(12) Uani d . . D 1.0 . .
H H43A 0.725143 0.652416 0.208331 0.063 Uiso calc U P R 0.35(3) B 2
H H43 0.7336 0.653972 0.214767 0.063 Uiso calc U P R 0.65(3) B 1
C C46 0.2452(3) 0.7098(2) 0.3449(2) 0.0363(10) Uani d . . . 1.0 . .
C C47 0.1343(3) 0.6454(2) 0.4434(2) 0.0354(9) Uani d . . . 1.0 . .
C C48 0.0708(4) 0.5839(3) 0.4922(3) 0.0562(13) Uani d . . . 1.0 . .
H H48A 0.023009 0.572723 0.465317 0.084 Uiso calc U . R 1.0 . .
H H48B 0.022537 0.59675 0.530186 0.084 Uiso calc U . R 1.0 . .
H H48C 0.125614 0.542512 0.512773 0.084 Uiso calc U . R 1.0 . .
C C49 0.1400(3) 0.7071(2) 0.4504(2) 0.0351(10) Uani d . . . 1.0 . .
C C50 0.0828(4) 0.7329(3) 0.5079(2) 0.0486(12) Uani d . . . 1.0 . .
H H50A 0.138482 0.751454 0.523158 0.073 Uiso calc U . R 1.0 . .
H H50B 0.051501 0.69372 0.548082 0.073 Uiso calc U . R 1.0 . .
H H50C 0.02098 0.770666 0.490067 0.073 Uiso calc U . R 1.0 . .
C C51 0.2055(4) 0.5908(3) 0.3514(3) 0.0540(13) Uani d . . D 1.0 . .
H H51 0.197739 0.546775 0.394614 0.065 Uiso calc U P R 0.659(5) C 1
H H51A 0.153327 0.554801 0.381696 0.065 Uiso calc U P R 0.341(5) C 2
C C54 0.2461(4) 0.8151(2) 0.3730(2) 0.0402(10) Uani d . . . 1.0 . .
H H54 0.283849 0.830418 0.322992 0.048 Uiso calc U . R 1.0 . .
C C55 0.3367(4) 0.8088(3) 0.4187(2) 0.0518(12) Uani d . . . 1.0 . .
H H55A 0.304795 0.791399 0.468712 0.078 Uiso calc U . R 1.0 . .
H H55B 0.361314 0.855392 0.405841 0.078 Uiso calc U . R 1.0 . .
H H55C 0.402294 0.77559 0.410767 0.078 Uiso calc U . R 1.0 . .
C C56 0.1480(5) 0.8720(3) 0.3756(3) 0.0644(15) Uani d . . . 1.0 . .
H H56A 0.087485 0.869546 0.351035 0.097 Uiso calc U . R 1.0 . .
H H56B 0.175008 0.918672 0.352285 0.097 Uiso calc U . R 1.0 . .
H H56C 0.118151 0.864735 0.425004 0.097 Uiso calc U . R 1.0 . .
C C57 0.6377(4) 0.8455(3) 0.3852(3) 0.0621(15) Uani d . . . 1.0 . .
H H57A 0.630617 0.87304 0.335004 0.093 Uiso calc U . R 1.0 . .
H H57B 0.680912 0.869626 0.40288 0.093 Uiso calc U . R 1.0 . .
H H57C 0.561555 0.841167 0.412216 0.093 Uiso calc U . R 1.0 . .
C C58 0.8636(4) 0.7687(3) 0.3565(4) 0.0784(18) Uani d . . . 1.0 . .
H H58A 0.910726 0.722533 0.367934 0.118 Uiso calc U . R 1.0 . .
H H58B 0.891988 0.797796 0.37614 0.118 Uiso calc U . R 1.0 . .
H H58C 0.867332 0.792512 0.305009 0.118 Uiso calc U . R 1.0 . .
C C59 0.7098(7) 0.6960(3) 0.4927(3) 0.094(2) Uani d . . . 1.0 . .
H H59A 0.776869 0.699661 0.512005 0.113 Uiso calc U . R 1.0 . .
H H59B 0.639847 0.710007 0.520302 0.113 Uiso calc U . R 1.0 . .
C C60 0.7114(7) 0.6211(3) 0.4971(3) 0.090(2) Uani d . . . 1.0 . .
H H60A 0.673376 0.592367 0.543717 0.108 Uiso calc U . R 1.0 . .
H H60B 0.790925 0.598839 0.491169 0.108 Uiso calc U . R 1.0 . .
C C61 0.6937(5) 0.5545(3) 0.3895(3) 0.0643(15) Uani d . . . 1.0 . .
H H61A 0.651774 0.559417 0.351068 0.096 Uiso calc U . R 1.0 . .
H H61B 0.68607 0.508172 0.427465 0.096 Uiso calc U . R 1.0 . .
H H61C 0.774457 0.558373 0.371316 0.096 Uiso calc U . R 1.0 . .
C C62 0.4819(4) 0.6111(3) 0.4583(3) 0.0631(14) Uani d . . . 1.0 . .
H H62A 0.445237 0.645439 0.480009 0.095 Uiso calc U . R 1.0 . .
H H62B 0.478781 0.562972 0.493585 0.095 Uiso calc U . R 1.0 . .
H H62C 0.441927 0.61699 0.418726 0.095 Uiso calc U . R 1.0 . .
C C63 0.2159(7) 0.9253(3) 0.1582(3) 0.101(3) Uani d . . . 1.0 . .
H H63A 0.227697 0.908051 0.208081 0.152 Uiso calc U . R 1.0 . .
H H63B 0.147025 0.959643 0.150252 0.152 Uiso calc U . R 1.0 . .
H H63C 0.281863 0.948012 0.128345 0.152 Uiso calc U . R 1.0 . .
C C64 0.0565(5) 0.8187(5) 0.1778(4) 0.116(3) Uani d . . . 1.0 . .
H H64A 0.043198 0.780194 0.164783 0.174 Uiso calc U . R 1.0 . .
H H64B -0.002869 0.858787 0.162273 0.174 Uiso calc U . R 1.0 . .
H H64C 0.054433 0.801988 0.229346 0.174 Uiso calc U . R 1.0 . .
C C65 0.2060(5) 0.8752(3) 0.0363(3) 0.0680(16) Uani d . . . 1.0 . .
H H65A 0.127952 0.887681 0.022581 0.082 Uiso calc U P R 0.659(5) C 1
H H65B 0.246563 0.917599 0.012462 0.082 Uiso calc U P R 0.659(5) C 1
H H65C 0.142486 0.85888 0.024674 0.082 Uiso calc U P R 0.341(5) C 2
H H65D 0.199221 0.927482 0.013913 0.082 Uiso calc U P R 0.341(5) C 2
C C6 1.3052(9) 0.1780(7) 0.1632(8) 0.053(3) Uani d . P . 0.711(10) D 1
H H6 1.239541 0.216591 0.155238 0.064 Uiso calc U P R 0.711(10) D 1
C C7 1.283(2) 0.1293(10) 0.1267(14) 0.078(4) Uani d . P . 0.711(10) D 1
H H7A 1.289333 0.15514 0.075356 0.117 Uiso calc U P R 0.711(10) D 1
H H7B 1.340273 0.087207 0.137424 0.117 Uiso calc U P R 0.711(10) D 1
H H7C 1.206881 0.114855 0.144296 0.117 Uiso calc U P R 0.711(10) D 1
C C8 1.4119(8) 0.2157(5) 0.1372(4) 0.072(2) Uani d . P . 0.711(10) D 1
H H8A 1.417046 0.240981 0.085789 0.108 Uiso calc U P R 0.711(10) D 1
H H8B 1.407797 0.249537 0.160336 0.108 Uiso calc U P R 0.711(10) D 1
H H8C 1.479508 0.180736 0.148741 0.108 Uiso calc U P R 0.711(10) D 1
C C21 0.8476(9) 0.3400(7) 0.0569(7) 0.0701(18) Uani d . P D 0.581(10) A 1
H H21A 0.850865 0.323313 0.018193 0.105 Uiso calc U P R 0.581(10) A 1
H H21B 0.879327 0.385144 0.038575 0.105 Uiso calc U P R 0.581(10) A 1
H H21C 0.892155 0.304891 0.093365 0.105 Uiso calc U P R 0.581(10) A 1
C C22 0.6593(10) 0.2876(5) 0.1123(5) 0.0701(18) Uani d . P D 0.581(10) A 1
H H22A 0.582133 0.301803 0.131622 0.105 Uiso calc U P R 0.581(10) A 1
H H22B 0.655289 0.274559 0.07214 0.105 Uiso calc U P R 0.581(10) A 1
H H22C 0.695293 0.246974 0.149077 0.105 Uiso calc U P R 0.581(10) A 1
C C44A 0.894(2) 0.6430(14) 0.2171(15) 0.0657(17) Uani d . P D 0.35(3) B 2
H H44A 0.96385 0.657506 0.185691 0.099 Uiso calc U P R 0.35(3) B 2
H H44B 0.903343 0.591465 0.24217 0.099 Uiso calc U P R 0.35(3) B 2
H H44C 0.87784 0.666292 0.251587 0.099 Uiso calc U P R 0.35(3) B 2
C C45A 0.806(3) 0.6206(12) 0.1279(12) 0.0657(17) Uani d . P D 0.35(3) B 2
H H45A 0.746002 0.639059 0.096929 0.099 Uiso calc U P R 0.35(3) B 2
H H45B 0.798813 0.571 0.158101 0.099 Uiso calc U P R 0.35(3) B 2
H H45C 0.880963 0.623586 0.098966 0.099 Uiso calc U P R 0.35(3) B 2
C C52 0.3100(7) 0.5750(5) 0.3121(5) 0.0661(16) Uani d . P D 0.659(5) C 1
H H52A 0.303339 0.536748 0.296786 0.099 Uiso calc U P R 0.659(5) C 1
H H52B 0.327196 0.61733 0.270478 0.099 Uiso calc U P R 0.659(5) C 1
H H52C 0.371537 0.560173 0.341964 0.099 Uiso calc U P R 0.659(5) C 1
C C53 0.0993(7) 0.6016(4) 0.3173(5) 0.0661(16) Uani d . P D 0.659(5) C 1
H H53A 0.032224 0.612095 0.348243 0.099 Uiso calc U P R 0.659(5) C 1
H H53B 0.104131 0.641273 0.271586 0.099 Uiso calc U P R 0.659(5) C 1
H H53C 0.092695 0.55848 0.309891 0.099 Uiso calc U P R 0.659(5) C 1
C C66 0.2660(8) 0.8178(4) 0.0140(4) 0.053(2) Uani d . P . 0.659(5) C 1
H H66A 0.307455 0.837149 -0.034202 0.064 Uiso calc U P R 0.659(5) C 1
H H66B 0.211434 0.787445 0.01371 0.064 Uiso calc U P R 0.659(5) C 1
C C67 0.5116(7) 0.8025(6) 0.0456(5) 0.067(3) Uani d . P . 0.659(5) C 1
H H67A 0.545991 0.791407 0.003753 0.1 Uiso calc U P R 0.659(5) C 1
H H67B 0.498033 0.85395 0.032654 0.1 Uiso calc U P R 0.659(5) C 1
H H67C 0.563363 0.781779 0.082034 0.1 Uiso calc U P R 0.659(5) C 1
C C68 0.3989(9) 0.6720(4) 0.0950(5) 0.058(2) Uani d . P . 0.659(5) C 1
H H68A 0.435363 0.66632 0.050744 0.087 Uiso calc U P R 0.659(5) C 1
H H68B 0.449484 0.64773 0.131761 0.087 Uiso calc U P R 0.659(5) C 1
H H68C 0.326807 0.651391 0.110016 0.087 Uiso calc U P R 0.659(5) C 1
C C6A 1.336(3) 0.1613(19) 0.161(2) 0.053(3) Uani d . P D 0.289(10) D 2
H H6A 1.415711 0.138938 0.15154 0.064 Uiso calc U P R 0.289(10) D 2
C C7A 1.257(6) 0.147(3) 0.124(4) 0.078(4) Uani d . P D 0.289(10) D 2
H H7AA 1.254797 0.095935 0.141106 0.117 Uiso calc U P R 0.289(10) D 2
H H7AB 1.180516 0.170473 0.134266 0.117 Uiso calc U P R 0.289(10) D 2
H H7AC 1.281548 0.165462 0.073365 0.117 Uiso calc U P R 0.289(10) D 2
C C8A 1.327(2) 0.2380(13) 0.1298(10) 0.072(2) Uani d . P D 0.289(10) D 2
H H8AA 1.378115 0.254804 0.150396 0.108 Uiso calc U P R 0.289(10) D 2
H H8AB 1.349623 0.253062 0.078527 0.108 Uiso calc U P R 0.289(10) D 2
H H8AC 1.24859 0.258074 0.139428 0.108 Uiso calc U P R 0.289(10) D 2
C C21A 0.8511(12) 0.3695(9) 0.0485(9) 0.0701(18) Uani d . P D 0.419(10) A 2
H H21D 0.869674 0.35438 0.007872 0.105 Uiso calc U P R 0.419(10) A 2
H H21E 0.851175 0.420844 0.031886 0.105 Uiso calc U P R 0.419(10) A 2
H H21F 0.908177 0.345511 0.08125 0.105 Uiso calc U P R 0.419(10) A 2
C C22A 0.7365(15) 0.2710(6) 0.1077(7) 0.0701(18) Uani d . P D 0.419(10) A 2
H H22D 0.748276 0.259877 0.064829 0.105 Uiso calc U P R 0.419(10) A 2
H H22E 0.800148 0.247028 0.135389 0.105 Uiso calc U P R 0.419(10) A 2
H H22F 0.665028 0.254887 0.136177 0.105 Uiso calc U P R 0.419(10) A 2
C C44 0.9015(11) 0.6321(7) 0.2054(8) 0.0657(17) Uani d . P D 0.65(3) B 1
H H44D 0.91233 0.656052 0.235928 0.099 Uiso calc U P R 0.65(3) B 1
H H44E 0.965976 0.637075 0.16771 0.099 Uiso calc U P R 0.65(3) B 1
H H44F 0.897208 0.581691 0.233552 0.099 Uiso calc U P R 0.65(3) B 1
C C45 0.7611(14) 0.6364(7) 0.1225(6) 0.0657(17) Uani d . P D 0.65(3) B 1
H H45D 0.684827 0.659135 0.110314 0.099 Uiso calc U P R 0.65(3) B 1
H H45E 0.760489 0.584963 0.144924 0.099 Uiso calc U P R 0.65(3) B 1
H H45F 0.815957 0.647368 0.07938 0.099 Uiso calc U P R 0.65(3) B 1
C C52A 0.3301(11) 0.5575(10) 0.3488(11) 0.0661(16) Uani d . P D 0.341(5) C 2
H H52D 0.338729 0.519319 0.330577 0.099 Uiso calc U P R 0.341(5) C 2
H H52E 0.378652 0.593644 0.317533 0.099 Uiso calc U P R 0.341(5) C 2
H H52F 0.352748 0.538116 0.39653 0.099 Uiso calc U P R 0.341(5) C 2
C C53A 0.1750(14) 0.6261(8) 0.2771(7) 0.0661(16) Uani d . P D 0.341(5) C 2
H H53D 0.178351 0.590125 0.256631 0.099 Uiso calc U P R 0.341(5) C 2
H H53E 0.097678 0.651349 0.277928 0.099 Uiso calc U P R 0.341(5) C 2
H H53F 0.229126 0.659703 0.248385 0.099 Uiso calc U P R 0.341(5) C 2
C C66A 0.3282(16) 0.8405(8) 0.0064(8) 0.053(2) Uani d . P . 0.341(5) C 2
H H66C 0.385004 0.874628 -0.010832 0.064 Uiso calc U P R 0.341(5) C 2
H H66D 0.319274 0.826429 -0.032716 0.064 Uiso calc U P R 0.341(5) C 2
C C67A 0.5359(12) 0.7390(9) 0.0787(7) 0.057(4) Uani d . P . 0.341(5) C 2
H H67D 0.566813 0.729551 0.035529 0.085 Uiso calc U P R 0.341(5) C 2
H H67E 0.570551 0.778203 0.079073 0.085 Uiso calc U P R 0.341(5) C 2
H H67F 0.55304 0.696503 0.12023 0.085 Uiso calc U P R 0.341(5) C 2
C C68A 0.3336(17) 0.6750(8) 0.0799(9) 0.057(5) Uani d . P . 0.341(5) C 2
H H68D 0.372729 0.668001 0.036708 0.086 Uiso calc U P R 0.341(5) C 2
H H68E 0.358406 0.634939 0.121416 0.086 Uiso calc U P R 0.341(5) C 2
H H68F 0.250993 0.678142 0.080846 0.086 Uiso calc U P R 0.341(5) C 2

loop_
_atom_site_aniso_label
_atom_site_aniso_U_11
_atom_site_aniso_U_22
_atom_site_aniso_U_33
_atom_site_aniso_U_12
_atom_site_aniso_U_13
_atom_site_aniso_U_23
Mg1 0.0292(7) 0.0277(7) 0.0467(8) -0.0006(5) -0.0104(6) -0.0180(6)
Mg2 0.0289(7) 0.0242(7) 0.0395(8) -0.0016(5) -0.0088(6) -0.0132(6)
Mg3 0.0341(7) 0.0422(8) 0.0275(7) -0.0034(6) -0.0040(6) -0.0165(6)
Mg4 0.0337(7) 0.0491(9) 0.0276(7) -0.0022(6) -0.0035(6) -0.0191(7)
Si1 0.0309(6) 0.0373(6) 0.0332(6) -0.0080(5) -0.0047(5) -0.0149(5)
Si2 0.0422(7) 0.0509(8) 0.0316(6) -0.0165(6) -0.0037(5) -0.0139(6)
Si3 0.0431(6) 0.0304(6) 0.0369(6) -0.0057(5) -0.0038(5) -0.0182(5)
Si4 0.0448(7) 0.0327(6) 0.0382(6) -0.0072(5) 0.0037(5) -0.0146(5)
Si5 0.0491(7) 0.0333(7) 0.0426(7) -0.0062(5) -0.0144(5) -0.0158(6)
Si6 0.0494(7) 0.0284(6) 0.0374(7) -0.0024(5) -0.0097(5) -0.0152(5)
Si7 0.0546(8) 0.0635(9) 0.0398(7) 0.0190(7) -0.0108(6) -0.0166(7)
Si8 0.0494(7) 0.0527(8) 0.0329(7) -0.0044(6) -0.0089(5) -0.0230(6)
N1 0.0392(19) 0.051(2) 0.042(2) 0.0027(17) -0.0111(16) -0.0263(19)
N2 0.0379(19) 0.038(2) 0.039(2) -0.0020(16) -0.0058(16) -0.0209(17)
N3 0.0350(18) 0.0329(19) 0.039(2) -0.0090(14) -0.0043(15) -0.0196(16)
N4 0.0293(17) 0.0313(19) 0.0284(17) 0.0004(14) -0.0063(14) -0.0105(15)
N5 0.0269(16) 0.038(2) 0.0325(18) 0.0012(14) -0.0028(14) -0.0176(15)
N6 0.0366(18) 0.0267(18) 0.0390(19) -0.0058(14) -0.0025(15) -0.0153(15)
N7 0.0393(19) 0.0318(19) 0.0344(19) 0.0002(15) 0.0005(15) -0.0163(16)
N8 0.0409(19) 0.034(2) 0.038(2) -0.0048(15) 0.0010(16) -0.0170(16)
N9 0.0434(19) 0.0330(19) 0.0325(19) -0.0024(15) -0.0113(15) -0.0163(15)
N10 0.0342(18) 0.039(2) 0.046(2) -0.0015(16) -0.0023(16) -0.0241(17)
N11 0.0334(17) 0.0285(18) 0.0311(19) -0.0025(14) 0.0026(14) -0.0117(15)
N12 0.047(2) 0.052(2) 0.034(2) 0.0066(18) -0.0119(16) -0.0227(18)
C1 0.031(2) 0.035(2) 0.051(3) 0.0012(18) -0.0107(19) -0.025(2)
C2 0.039(2) 0.048(3) 0.059(3) 0.017(2) -0.022(2) -0.032(2)
C3 0.064(3) 0.084(4) 0.090(4) 0.028(3) -0.014(3) -0.061(4)
C4 0.048(3) 0.036(3) 0.054(3) 0.006(2) -0.019(2) -0.023(2)
C5 0.109(5) 0.043(3) 0.060(3) 0.016(3) -0.032(3) -0.016(3)
C9 0.063(3) 0.060(3) 0.049(3) -0.014(2) 0.006(2) -0.036(3)
C10 0.064(3) 0.071(4) 0.068(4) -0.021(3) 0.009(3) -0.037(3)
C11 0.081(4) 0.081(4) 0.068(4) -0.016(3) -0.011(3) -0.042(3)
C12 0.0263(19) 0.028(2) 0.037(2) -0.0047(16) -0.0061(17) -0.0139(18)
C13 0.0242(19) 0.029(2) 0.039(2) 0.0056(16) -0.0030(16) -0.0115(18)
C14 0.049(3) 0.050(3) 0.057(3) 0.015(2) -0.012(2) -0.031(2)
C15 0.0216(18) 0.036(2) 0.032(2) 0.0014(16) -0.0039(16) -0.0100(18)
C16 0.042(3) 0.063(3) 0.035(2) 0.011(2) -0.011(2) -0.010(2)
C17 0.047(3) 0.043(3) 0.034(2) 0.003(2) -0.0117(19) -0.018(2)
C18 0.065(3) 0.072(4) 0.035(3) 0.009(3) -0.004(2) -0.023(2)
C19 0.055(3) 0.051(3) 0.053(3) 0.001(2) -0.021(2) -0.030(2)
C20 0.060(3) 0.050(3) 0.037(2) -0.001(2) -0.008(2) -0.026(2)
C23 0.049(3) 0.067(4) 0.096(4) 0.005(3) -0.028(3) -0.037(3)
C24 0.050(3) 0.085(4) 0.040(3) -0.027(3) -0.006(2) -0.026(3)
C25 0.075(3) 0.058(3) 0.043(3) -0.037(3) -0.008(2) -0.017(2)
C26 0.080(4) 0.070(4) 0.046(3) -0.044(3) -0.009(3) -0.004(3)
C27 0.061(3) 0.064(3) 0.046(3) -0.005(3) -0.017(2) -0.003(2)
C28 0.072(4) 0.105(5) 0.047(3) -0.023(3) 0.000(3) -0.036(3)
C29 0.083(4) 0.077(4) 0.053(3) 0.016(3) -0.010(3) -0.035(3)
C30 0.062(3) 0.062(3) 0.111(5) 0.024(3) -0.037(3) -0.056(3)
C31 0.110(5) 0.056(4) 0.076(4) -0.035(3) 0.033(4) -0.042(3)
C32 0.069(3) 0.033(3) 0.063(3) -0.014(2) 0.014(3) -0.016(2)
C33 0.043(3) 0.079(4) 0.093(4) -0.001(3) 0.006(3) -0.020(3)
C34 0.107(5) 0.066(4) 0.055(3) -0.033(3) 0.015(3) -0.029(3)
C35 0.033(2) 0.036(2) 0.035(2) 0.0004(18) -0.0049(17) -0.0197(19)
C36 0.039(2) 0.038(2) 0.037(2) -0.0066(19) 0.0030(19) -0.0167(19)
C37 0.091(4) 0.044(3) 0.041(3) -0.014(3) 0.018(3) -0.015(2)
C38 0.040(2) 0.047(3) 0.039(3) -0.009(2) 0.0100(19) -0.026(2)
C39 0.059(3) 0.050(3) 0.052(3) -0.005(2) 0.021(2) -0.025(2)
C40 0.067(3) 0.050(3) 0.052(3) 0.014(2) -0.012(2) -0.030(2)
C41 0.077(4) 0.071(4) 0.094(5) 0.001(3) -0.007(3) -0.061(4)
C42 0.063(3) 0.057(3) 0.080(4) 0.009(3) -0.018(3) -0.032(3)
C43 0.057(3) 0.039(3) 0.062(3) -0.009(2) 0.006(2) -0.024(2)
C46 0.031(2) 0.045(3) 0.040(2) -0.0001(19) -0.0038(18) -0.026(2)
C47 0.027(2) 0.036(2) 0.039(2) 0.0010(17) -0.0004(17) -0.0128(19)
C48 0.055(3) 0.043(3) 0.067(3) -0.015(2) 0.002(3) -0.017(2)
C49 0.031(2) 0.035(2) 0.033(2) 0.0002(17) -0.0016(17) -0.0089(19)
C50 0.055(3) 0.050(3) 0.037(2) -0.008(2) 0.013(2) -0.020(2)
C51 0.053(3) 0.054(3) 0.070(3) 0.004(2) -0.016(2) -0.041(3)
C54 0.048(2) 0.032(2) 0.038(2) -0.0076(19) 0.0039(19) -0.0131(19)
C55 0.070(3) 0.048(3) 0.047(3) -0.011(2) -0.003(2) -0.027(2)
C56 0.071(3) 0.037(3) 0.072(4) 0.003(2) 0.012(3) -0.020(3)
C57 0.061(3) 0.035(3) 0.101(4) -0.010(2) -0.012(3) -0.034(3)
C58 0.048(3) 0.088(4) 0.109(5) -0.006(3) -0.023(3) -0.042(4)
C59 0.188(7) 0.068(4) 0.048(3) -0.046(4) -0.058(4) -0.013(3)
C60 0.153(6) 0.059(4) 0.062(4) -0.036(4) -0.067(4) 0.007(3)
C61 0.069(3) 0.039(3) 0.085(4) -0.002(2) 0.008(3) -0.033(3)
C62 0.068(3) 0.041(3) 0.058(3) -0.006(2) 0.016(3) -0.006(2)
C63 0.152(7) 0.080(5) 0.071(4) 0.056(4) -0.051(4) -0.041(4)
C64 0.060(4) 0.151(7) 0.084(5) 0.018(4) -0.005(3) -0.002(5)
C65 0.066(3) 0.077(4) 0.057(3) 0.018(3) -0.029(3) -0.022(3)
C6 0.047(7) 0.073(8) 0.043(3) -0.006(5) -0.004(6) -0.027(5)
C7 0.115(14) 0.084(13) 0.052(4) 0.006(7) -0.028(8) -0.043(8)
C8 0.072(5) 0.107(7) 0.037(3) -0.012(5) 0.002(4) -0.030(4)
C21 0.087(4) 0.085(5) 0.054(3) 0.006(4) -0.007(3) -0.050(4)
C22 0.087(4) 0.085(5) 0.054(3) 0.006(4) -0.007(3) -0.050(4)
C44A 0.089(5) 0.033(4) 0.076(4) 0.003(3) -0.003(3) -0.028(2)
C45A 0.089(5) 0.033(4) 0.076(4) 0.003(3) -0.003(3) -0.028(2)
C52 0.070(3) 0.073(4) 0.087(5) -0.008(3) -0.012(3) -0.063(4)
C53 0.070(3) 0.073(4) 0.087(5) -0.008(3) -0.012(3) -0.063(4)
C66 0.087(7) 0.047(5) 0.039(3) 0.005(4) -0.034(4) -0.023(3)
C67 0.066(5) 0.102(8) 0.055(5) -0.027(5) 0.013(4) -0.054(5)
C68 0.084(7) 0.051(5) 0.050(5) 0.001(5) -0.017(5) -0.030(4)
C6A 0.047(7) 0.073(8) 0.043(3) -0.006(5) -0.004(6) -0.027(5)
C7A 0.115(14) 0.084(13) 0.052(4) 0.006(7) -0.028(8) -0.043(8)
C8A 0.072(5) 0.107(7) 0.037(3) -0.012(5) 0.002(4) -0.030(4)
C21A 0.087(4) 0.085(5) 0.054(3) 0.006(4) -0.007(3) -0.050(4)
C22A 0.087(4) 0.085(5) 0.054(3) 0.006(4) -0.007(3) -0.050(4)
C44 0.089(5) 0.033(4) 0.076(4) 0.003(3) -0.003(3) -0.028(2)
C45 0.089(5) 0.033(4) 0.076(4) 0.003(3) -0.003(3) -0.028(2)
C52A 0.070(3) 0.073(4) 0.087(5) -0.008(3) -0.012(3) -0.063(4)
C53A 0.070(3) 0.073(4) 0.087(5) -0.008(3) -0.012(3) -0.063(4)
C66A 0.087(7) 0.047(5) 0.039(3) 0.005(4) -0.034(4) -0.023(3)
C67A 0.071(10) 0.065(11) 0.041(8) 0.012(8) -0.019(7) -0.030(8)
C68A 0.099(13) 0.037(8) 0.049(9) -0.020(9) -0.037(9) -0.013(7)

loop_
_atom_type_symbol
_atom_type_description
_atom_type_scat_dispersion_real
_atom_type_scat_dispersion_imag
_atom_type_scat_source
C C 0.0033 0.0016 'International Tables Vol C Tables 4.2.6.8 and 6.1.1.4'
H H 0.0000 0.0000 'International Tables Vol C Tables 4.2.6.8 and 6.1.1.4'
Mg Mg 0.0486 0.0363 'International Tables Vol C Tables 4.2.6.8 and 6.1.1.4'
N N 0.0061 0.0033 'International Tables Vol C Tables 4.2.6.8 and 6.1.1.4'
Si Si 0.0817 0.0704 'International Tables Vol C Tables 4.2.6.8 and 6.1.1.4'

loop_
_geom_angle_atom_site_label_1
_geom_angle_atom_site_label_2
_geom_angle_atom_site_label_3
_geom_angle
N3 Mg1 C1 119.27(16)
N3 Mg1 Mg2 127.09(11)
C1 Mg1 Mg2 113.45(12)
N3 Mg1 H1 118.1(12)
C1 Mg1 H1 107.1(12)
Mg2 Mg1 H1 44.4(12)
N3 Mg1 H2 115.3(12)
C1 Mg1 H2 107.0(12)
Mg2 Mg1 H2 40.0(11)
H1 Mg1 H2 84.4(17)
N6 Mg2 C12 117.13(15)
N6 Mg2 Mg1 128.20(11)
C12 Mg2 Mg1 114.62(11)
N6 Mg2 Si4 25.82(10)
C12 Mg2 Si4 100.38(11)
Mg1 Mg2 Si4 138.27(6)
N6 Mg2 H1 116.6(12)
C12 Mg2 H1 106.1(11)
Mg1 Mg2 H1 43.2(11)
Si4 Mg2 H1 107.0(12)
N6 Mg2 H2 117.1(12)
C12 Mg2 H2 109.6(12)
Mg1 Mg2 H2 42.7(12)
Si4 Mg2 H2 142.6(12)
H1 Mg2 H2 85.9(16)
N9 Mg3 C35 119.29(15)
N9 Mg3 Mg4 125.77(12)
C35 Mg3 Mg4 114.77(12)
N9 Mg3 Si6 26.24(10)
C35 Mg3 Si6 130.43(12)
Mg4 Mg3 Si6 107.70(6)
N9 Mg3 H3 120.6(12)
C35 Mg3 H3 106.9(12)
Mg4 Mg3 H3 40.9(12)
Si6 Mg3 H3 122.0(12)
N9 Mg3 H4 115.7(13)
C35 Mg3 H4 105.4(12)
Mg4 Mg3 H4 41.7(12)
Si6 Mg3 H4 89.6(13)
H3 Mg3 H4 82.3(17)
N12 Mg4 C46 116.95(16)
N12 Mg4 Mg3 127.64(13)
C46 Mg4 Mg3 115.13(12)
N12 Mg4 Si7 26.05(10)
C46 Mg4 Si7 100.16(12)
Mg3 Mg4 Si7 136.15(7)
N12 Mg4 H3 113.5(12)
C46 Mg4 H3 109.7(12)
Mg3 Mg4 H3 40.2(12)
Si7 Mg4 H3 104.9(12)
N12 Mg4 H4 117.8(12)
C46 Mg4 H4 112.3(12)
Mg3 Mg4 H4 41.0(12)
Si7 Mg4 H4 143.0(12)
H3 Mg4 H4 81.0(18)
N3 Si1 C23 113.5(2)
N3 Si1 C24 113.00(19)
C23 Si1 C24 107.5(3)
N3 Si1 C25 103.21(19)
C23 Si1 C25 109.5(3)
C24 Si1 C25 110.1(2)
N3 Si2 C27 113.0(2)
N3 Si2 C28 113.6(2)
C27 Si2 C28 106.2(3)
N3 Si2 C26 102.6(2)
C27 Si2 C26 111.2(3)
C28 Si2 C26 110.3(3)
N6 Si3 C30 112.9(2)
N6 Si3 C29 114.1(2)
C30 Si3 C29 105.3(3)
N6 Si3 C31 102.5(2)
C30 Si3 C31 110.9(3)
C29 Si3 C31 111.3(3)
N6 Si4 C33 114.3(2)
N6 Si4 C32 103.33(19)
C33 Si4 C32 110.6(3)
N6 Si4 C34 112.1(2)
C33 Si4 C34 105.6(3)
C32 Si4 C34 111.0(3)
N9 Si5 C58 115.1(2)
N9 Si5 C57 114.3(2)
C58 Si5 C57 105.9(3)
N9 Si5 C59 101.4(2)
C58 Si5 C59 109.3(3)
C57 Si5 C59 110.8(3)
N9 Si6 C60 102.8(2)
N9 Si6 C62 113.8(2)
C60 Si6 C62 111.1(3)
N9 Si6 C61 113.2(2)
C60 Si6 C61 111.9(3)
C62 Si6 C61 104.4(2)
N12 Si7 C64 114.1(3)
N12 Si7 C65 103.0(2)
C64 Si7 C65 110.0(3)
N12 Si7 C63 112.3(2)
C64 Si7 C63 107.4(4)
C65 Si7 C63 110.1(3)
N12 Si8 C68 114.5(3)
N12 Si8 C66A 105.9(5)
N12 Si8 C67 111.5(3)
C68 Si8 C67 107.5(4)
N12 Si8 C66 101.9(3)
C68 Si8 C66 114.1(4)
C67 Si8 C66 107.3(4)
N12 Si8 C67A 113.8(4)
C66A Si8 C67A 113.9(8)
N12 Si8 C68A 113.6(5)
C66A Si8 C68A 112.1(7)
C67A Si8 C68A 97.7(7)
C1 N1 C2 110.9(4)
C1 N1 C6 117.5(5)
C2 N1 C6 131.6(5)
C1 N1 C6A 135.0(12)
C2 N1 C6A 113.9(12)
C1 N2 C4 111.7(3)
C1 N2 C9 120.9(4)
C4 N2 C9 127.3(4)
Si1 N3 Si2 110.33(19)
Si1 N3 Mg1 125.5(2)
Si2 N3 Mg1 124.12(18)
C12 N4 C13 112.0(3)
C12 N4 C17 121.4(3)
C13 N4 C17 126.4(3)
C12 N5 C15 112.0(3)
C12 N5 C20 125.5(3)
C15 N5 C20 122.4(3)
Si3 N6 Si4 110.87(19)
Si3 N6 Mg2 125.34(19)
Si4 N6 Mg2 123.26(18)
C35 N7 C36 111.9(3)
C35 N7 C40 119.6(4)
C36 N7 C40 128.5(4)
C35 N8 C38 112.1(4)
C35 N8 C43 120.3(4)
C38 N8 C43 127.6(3)
Si5 N9 Si6 111.41(19)
Si5 N9 Mg3 125.8(2)
Si6 N9 Mg3 122.76(19)
C46 N10 C47 111.8(3)
C46 N10 C51 125.9(4)
C47 N10 C51 122.1(4)
C46 N11 C49 112.3(4)
C46 N11 C54 120.7(3)
C49 N11 C54 127.0(3)
Si7 N12 Si8 110.9(2)
Si7 N12 Mg4 122.66(19)
Si8 N12 Mg4 125.4(2)
N2 C1 N1 104.6(3)
N2 C1 Mg1 129.2(3)
N1 C1 Mg1 125.9(3)
C4 C2 N1 106.7(4)
C4 C2 C3 129.3(5)
N1 C2 C3 123.9(5)
C2 C3 H3A 109.5
C2 C3 H3B 109.5
H3A C3 H3B 109.5
C2 C3 H3C 109.5
H3A C3 H3C 109.5
H3B C3 H3C 109.5
C2 C4 N2 106.0(4)
C2 C4 C5 128.0(4)
N2 C4 C5 125.9(4)
C4 C5 H5A 109.5
C4 C5 H5B 109.5
H5A C5 H5B 109.5
C4 C5 H5C 109.5
H5A C5 H5C 109.5
H5B C5 H5C 109.5
C11 C9 C10 115.3(5)
C11 C9 N2 113.1(4)
C10 C9 N2 112.5(4)
C11 C9 H9 104.9
C10 C9 H9 104.9
N2 C9 H9 104.9
C9 C10 H10A 109.5
C9 C10 H10B 109.5
H10A C10 H10B 109.5
C9 C10 H10C 109.5
H10A C10 H10C 109.5
H10B C10 H10C 109.5
C9 C11 H11A 109.5
C9 C11 H11B 109.5
H11A C11 H11B 109.5
C9 C11 H11C 109.5
H11A C11 H11C 109.5
H11B C11 H11C 109.5
N5 C12 N4 103.3(3)
N5 C12 Mg2 131.2(3)
N4 C12 Mg2 125.4(3)
C15 C13 N4 105.9(3)
C15 C13 C14 127.9(4)
N4 C13 C14 126.1(4)
C13 C14 H14A 109.5
C13 C14 H14B 109.5
H14A C14 H14B 109.5
C13 C14 H14C 109.5
H14A C14 H14C 109.5
H14B C14 H14C 109.5
C13 C15 N5 106.8(3)
C13 C15 C16 129.9(4)
N5 C15 C16 123.3(4)
C15 C16 H16A 109.5
C15 C16 H16B 109.5
H16A C16 H16B 109.5
C15 C16 H16C 109.5
H16A C16 H16C 109.5
H16B C16 H16C 109.5
N4 C17 C18 113.4(4)
N4 C17 C19 110.1(4)
C18 C17 C19 114.8(4)
N4 C17 H17 105.9
C18 C17 H17 105.9
C19 C17 H17 105.9
C17 C18 H18A 109.5
C17 C18 H18B 109.5
H18A C18 H18B 109.5
C17 C18 H18C 109.5
H18A C18 H18C 109.5
H18B C18 H18C 109.5
C17 C19 H19A 109.5
C17 C19 H19B 109.5
H19A C19 H19B 109.5
C17 C19 H19C 109.5
H19A C19 H19C 109.5
H19B C19 H19C 109.5
C21 C20 N5 115.3(6)
N5 C20 C22A 115.9(6)
C21 C20 C22 118.5(6)
N5 C20 C22 105.6(4)
N5 C20 C21A 104.2(6)
C22A C20 C21A 105.8(9)
N5 C20 H20A 110.2
C22A C20 H20A 110.2
C21A C20 H20A 110.2
C21 C20 H20 105.4
N5 C20 H20 105.4
C22 C20 H20 105.4
Si1 C23 H23A 109.5
Si1 C23 H23B 109.5
H23A C23 H23B 109.5
Si1 C23 H23C 109.5
H23A C23 H23C 109.5
H23B C23 H23C 109.5
Si1 C24 H24A 109.5
Si1 C24 H24B 109.5
H24A C24 H24B 109.5
Si1 C24 H24C 109.5
H24A C24 H24C 109.5
H24B C24 H24C 109.5
C26 C25 Si1 108.0(3)
C26 C25 H25A 110.1
Si1 C25 H25A 110.1
C26 C25 H25B 110.1
Si1 C25 H25B 110.1
H25A C25 H25B 108.4
C25 C26 Si2 106.1(3)
C25 C26 H26A 110.5
Si2 C26 H26A 110.5
C25 C26 H26B 110.5
Si2 C26 H26B 110.5
H26A C26 H26B 108.7
Si2 C27 H27A 109.5
Si2 C27 H27B 109.5
H27A C27 H27B 109.5
Si2 C27 H27C 109.5
H27A C27 H27C 109.5
H27B C27 H27C 109.5
Si2 C28 H28A 109.5
Si2 C28 H28B 109.5
H28A C28 H28B 109.5
Si2 C28 H28C 109.5
H28A C28 H28C 109.5
H28B C28 H28C 109.5
Si3 C29 H29A 109.5
Si3 C29 H29B 109.5
H29A C29 H29B 109.5
Si3 C29 H29C 109.5
H29A C29 H29C 109.5
H29B C29 H29C 109.5
Si3 C30 H30A 109.5
Si3 C30 H30B 109.5
H30A C30 H30B 109.5
Si3 C30 H30C 109.5
H30A C30 H30C 109.5
H30B C30 H30C 109.5
C32 C31 Si3 108.3(3)
C32 C31 H31A 110.0
Si3 C31 H31A 110.0
C32 C31 H31B 110.0
Si3 C31 H31B 110.0
H31A C31 H31B 108.4
C31 C32 Si4 106.7(4)
C31 C32 H32A 110.4
Si4 C32 H32A 110.4
C31 C32 H32B 110.4
Si4 C32 H32B 110.4
H32A C32 H32B 108.6
Si4 C33 H33A 109.5
Si4 C33 H33B 109.5
H33A C33 H33B 109.5
Si4 C33 H33C 109.5
H33A C33 H33C 109.5
H33B C33 H33C 109.5
Si4 C34 H34A 109.5
Si4 C34 H34B 109.5
H34A C34 H34B 109.5
Si4 C34 H34C 109.5
H34A C34 H34C 109.5
H34B C34 H34C 109.5
N8 C35 N7 103.1(3)
N8 C35 Mg3 126.5(3)
N7 C35 Mg3 130.2(3)
C38 C36 N7 106.5(4)
C38 C36 C37 128.1(4)
N7 C36 C37 125.3(4)
C36 C37 H37A 109.5
C36 C37 H37B 109.5
H37A C37 H37B 109.5
C36 C37 H37C 109.5
H37A C37 H37C 109.5
H37B C37 H37C 109.5
C36 C38 N8 106.4(3)
C36 C38 C39 128.4(4)
N8 C38 C39 125.1(4)
C38 C39 H39A 109.5
C38 C39 H39B 109.5
H39A C39 H39B 109.5
C38 C39 H39C 109.5
H39A C39 H39C 109.5
H39B C39 H39C 109.5
C41 C40 N7 113.1(4)
C41 C40 C42 115.4(5)
N7 C40 C42 111.9(4)
C41 C40 H40 105.1
N7 C40 H40 105.1
C42 C40 H40 105.1
C40 C41 H41A 109.5
C40 C41 H41B 109.5
H41A C41 H41B 109.5
C40 C41 H41C 109.5
H41A C41 H41C 109.5
H41B C41 H41C 109.5
C40 C42 H42A 109.5
C40 C42 H42B 109.5
H42A C42 H42B 109.5
C40 C42 H42C 109.5
H42A C42 H42C 109.5
H42B C42 H42C 109.5
C44 C43 N8 113.1(7)
N8 C43 C44A 105.0(11)
N8 C43 C45A 119.4(10)
C44A C43 C45A 111.8(11)
C44 C43 C45 119.3(5)
N8 C43 C45 107.8(6)
N8 C43 H43A 106.6
C44A C43 H43A 106.6
C45A C43 H43A 106.6
C44 C43 H43 105.1
N8 C43 H43 105.1
C45 C43 H43 105.1
N11 C46 N10 103.4(3)
N11 C46 Mg4 124.7(3)
N10 C46 Mg4 131.5(3)
C49 C47 N10 106.9(4)
C49 C47 C48 129.3(4)
N10 C47 C48 123.7(4)
C47 C48 H48A 109.5
C47 C48 H48B 109.5
H48A C48 H48B 109.5
C47 C48 H48C 109.5
H48A C48 H48C 109.5
H48B C48 H48C 109.5
C47 C49 N11 105.5(3)
C47 C49 C50 129.0(4)
N11 C49 C50 125.4(4)
C49 C50 H50A 109.5
C49 C50 H50B 109.5
H50A C50 H50B 109.5
C49 C50 H50C 109.5
H50A C50 H50C 109.5
H50B C50 H50C 109.5
C52 C51 N10 117.5(5)
N10 C51 C53A 106.8(6)
C52 C51 C53 115.7(6)
N10 C51 C53 108.7(4)
N10 C51 C52A 106.5(7)
C53A C51 C52A 108.9(10)
C52 C51 H51 104.5
N10 C51 H51 104.5
C53 C51 H51 104.5
N10 C51 H51A 111.5
C53A C51 H51A 111.5
C52A C51 H51A 111.5
N11 C54 C56 113.3(4)
N11 C54 C55 111.2(3)
C56 C54 C55 112.6(4)
N11 C54 H54 106.4
C56 C54 H54 106.4
C55 C54 H54 106.4
C54 C55 H55A 109.5
C54 C55 H55B 109.5
H55A C55 H55B 109.5
C54 C55 H55C 109.5
H55A C55 H55C 109.5
H55B C55 H55C 109.5
C54 C56 H56A 109.5
C54 C56 H56B 109.5
H56A C56 H56B 109.5
C54 C56 H56C 109.5
H56A C56 H56C 109.5
H56B C56 H56C 109.5
Si5 C57 H57A 109.5
Si5 C57 H57B 109.5
H57A C57 H57B 109.5
Si5 C57 H57C 109.5
H57A C57 H57C 109.5
H57B C57 H57C 109.5
Si5 C58 H58A 109.5
Si5 C58 H58B 109.5
H58A C58 H58B 109.5
Si5 C58 H58C 109.5
H58A C58 H58C 109.5
H58B C58 H58C 109.5
C60 C59 Si5 107.1(4)
C60 C59 H59A 110.3
Si5 C59 H59A 110.3
C60 C59 H59B 110.3
Si5 C59 H59B 110.3
H59A C59 H59B 108.5
C59 C60 Si6 107.2(4)
C59 C60 H60A 110.3
Si6 C60 H60A 110.3
C59 C60 H60B 110.3
Si6 C60 H60B 110.3
H60A C60 H60B 108.5
Si6 C61 H61A 109.5
Si6 C61 H61B 109.5
H61A C61 H61B 109.5
Si6 C61 H61C 109.5
H61A C61 H61C 109.5
H61B C61 H61C 109.5
Si6 C62 H62A 109.5
Si6 C62 H62B 109.5
H62A C62 H62B 109.5
Si6 C62 H62C 109.5
H62A C62 H62C 109.5
H62B C62 H62C 109.5
Si7 C63 H63A 109.5
Si7 C63 H63B 109.5
H63A C63 H63B 109.5
Si7 C63 H63C 109.5
H63A C63 H63C 109.5
H63B C63 H63C 109.5
Si7 C64 H64A 109.5
Si7 C64 H64B 109.5
H64A C64 H64B 109.5
Si7 C64 H64C 109.5
H64A C64 H64C 109.5
H64B C64 H64C 109.5
C66 C65 Si7 109.9(4)
C66A C65 Si7 108.7(6)
C66 C65 H65A 109.7
Si7 C65 H65A 109.7
C66 C65 H65B 109.7
Si7 C65 H65B 109.7
H65A C65 H65B 108.2
C66A C65 H65C 109.9
Si7 C65 H65C 109.9
C66A C65 H65D 109.9
Si7 C65 H65D 109.9
H65C C65 H65D 108.3
N1 C6 C8 110.0(9)
N1 C6 C7 110.0(13)
C8 C6 C7 119.3(14)
N1 C6 H6 105.5
C8 C6 H6 105.5
C7 C6 H6 105.5
C6 C7 H7A 109.5
C6 C7 H7B 109.5
H7A C7 H7B 109.5
C6 C7 H7C 109.5
H7A C7 H7C 109.5
H7B C7 H7C 109.5
C6 C8 H8A 109.5
C6 C8 H8B 109.5
H8A C8 H8B 109.5
C6 C8 H8C 109.5
H8A C8 H8C 109.5
H8B C8 H8C 109.5
C20 C21 H21A 109.5
C20 C21 H21B 109.5
H21A C21 H21B 109.5
C20 C21 H21C 109.5
H21A C21 H21C 109.5
H21B C21 H21C 109.5
C20 C22 H22A 109.5
C20 C22 H22B 109.5
H22A C22 H22B 109.5
C20 C22 H22C 109.5
H22A C22 H22C 109.5
H22B C22 H22C 109.5
C43 C44A H44A 109.5
C43 C44A H44B 109.5
H44A C44A H44B 109.5
C43 C44A H44C 109.5
H44A C44A H44C 109.5
H44B C44A H44C 109.5
C43 C45A H45A 109.5
C43 C45A H45B 109.5
H45A C45A H45B 109.5
C43 C45A H45C 109.5
H45A C45A H45C 109.5
H45B C45A H45C 109.5
C51 C52 H52A 109.5
C51 C52 H52B 109.5
H52A C52 H52B 109.5
C51 C52 H52C 109.5
H52A C52 H52C 109.5
H52B C52 H52C 109.5
C51 C53 H53A 109.5
C51 C53 H53B 109.5
H53A C53 H53B 109.5
C51 C53 H53C 109.5
H53A C53 H53C 109.5
H53B C53 H53C 109.5
C65 C66 Si8 106.4(4)
C65 C66 H66A 110.4
Si8 C66 H66A 110.4
C65 C66 H66B 110.4
Si8 C66 H66B 110.4
H66A C66 H66B 108.6
Si8 C67 H67A 109.5
Si8 C67 H67B 109.5
H67A C67 H67B 109.5
Si8 C67 H67C 109.5
H67A C67 H67C 109.5
H67B C67 H67C 109.5
Si8 C68 H68A 109.5
Si8 C68 H68B 109.5
H68A C68 H68B 109.5
Si8 C68 H68C 109.5
H68A C68 H68C 109.5
H68B C68 H68C 109.5
C8A C6A C7A 101.(4)
C8A C6A N1 108.(2)
C7A C6A N1 112.(4)
C8A C6A H6A 111.7
C7A C6A H6A 111.7
N1 C6A H6A 111.7
C6A C7A H7AA 109.5
C6A C7A H7AB 109.5
H7AA C7A H7AB 109.5
C6A C7A H7AC 109.5
H7AA C7A H7AC 109.5
H7AB C7A H7AC 109.5
C6A C8A H8AA 109.5
C6A C8A H8AB 109.5
H8AA C8A H8AB 109.5
C6A C8A H8AC 109.5
H8AA C8A H8AC 109.5
H8AB C8A H8AC 109.5
C20 C21A H21D 109.5
C20 C21A H21E 109.5
H21D C21A H21E 109.5
C20 C21A H21F 109.5
H21D C21A H21F 109.5
H21E C21A H21F 109.5
C20 C22A H22D 109.5
C20 C22A H22E 109.5
H22D C22A H22E 109.5
C20 C22A H22F 109.5
H22D C22A H22F 109.5
H22E C22A H22F 109.5
C43 C44 H44D 109.5
C43 C44 H44E 109.5
H44D C44 H44E 109.5
C43 C44 H44F 109.5
H44D C44 H44F 109.5
H44E C44 H44F 109.5
C43 C45 H45D 109.5
C43 C45 H45E 109.5
H45D C45 H45E 109.5
C43 C45 H45F 109.5
H45D C45 H45F 109.5
H45E C45 H45F 109.5
C51 C52A H52D 109.5
C51 C52A H52E 109.5
H52D C52A H52E 109.5
C51 C52A H52F 109.5
H52D C52A H52F 109.5
H52E C52A H52F 109.5
C51 C53A H53D 109.5
C51 C53A H53E 109.5
H53D C53A H53E 109.5
C51 C53A H53F 109.5
H53D C53A H53F 109.5
H53E C53A H53F 109.5
C65 C66A Si8 104.7(9)
C65 C66A H66C 110.8
Si8 C66A H66C 110.8
C65 C66A H66D 110.8
Si8 C66A H66D 110.8
H66C C66A H66D 108.9
Si8 C67A H67D 109.5
Si8 C67A H67E 109.5
H67D C67A H67E 109.5
Si8 C67A H67F 109.5
H67D C67A H67F 109.5
H67E C67A H67F 109.5
Si8 C68A H68D 109.5
Si8 C68A H68E 109.5
H68D C68A H68E 109.5
Si8 C68A H68F 109.5
H68D C68A H68F 109.5
H68E C68A H68F 109.5

loop_
_geom_bond_atom_site_label_1
_geom_bond_atom_site_label_2
_geom_bond_distance
Mg1 N3 1.994(4)
Mg1 C1 2.230(4)
Mg1 Mg2 2.8163(19)
Mg1 H1 1.93(4)
Mg1 H2 1.93(4)
Mg2 N6 2.000(4)
Mg2 C12 2.228(4)
Mg2 Si4 3.2546(18)
Mg2 H1 1.97(4)
Mg2 H2 1.82(4)
Mg3 N9 1.992(4)
Mg3 C35 2.216(4)
Mg3 Mg4 2.8207(19)
Mg3 Si6 3.2531(18)
Mg3 H3 1.84(4)
Mg3 H4 1.86(4)
Mg4 N12 1.990(4)
Mg4 C46 2.241(4)
Mg4 Si7 3.2254(19)
Mg4 H3 1.87(4)
Mg4 H4 1.89(4)
Si1 N3 1.700(3)
Si1 C23 1.858(5)
Si1 C24 1.859(5)
Si1 C25 1.881(5)
Si2 N3 1.705(4)
Si2 C27 1.856(5)
Si2 C28 1.868(5)
Si2 C26 1.895(5)
Si3 N6 1.695(3)
Si3 C30 1.850(5)
Si3 C29 1.863(5)
Si3 C31 1.884(6)
Si4 N6 1.696(3)
Si4 C33 1.862(5)
Si4 C32 1.878(5)
Si4 C34 1.880(5)
Si5 N9 1.691(3)
Si5 C58 1.854(6)
Si5 C57 1.863(5)
Si5 C59 1.903(6)
Si6 N9 1.710(4)
Si6 C60 1.861(5)
Si6 C62 1.869(5)
Si6 C61 1.873(4)
Si7 N12 1.682(4)
Si7 C64 1.857(7)
Si7 C65 1.868(5)
Si7 C63 1.917(7)
Si8 N12 1.701(3)
Si8 C68 1.790(8)
Si8 C66A 1.802(15)
Si8 C67 1.894(8)
Si8 C66 1.925(8)
Si8 C67A 1.947(14)
Si8 C68A 1.990(14)
N1 C1 1.352(5)
N1 C2 1.392(6)
N1 C6 1.472(16)
N1 C6A 1.53(4)
N2 C1 1.343(6)
N2 C4 1.392(5)
N2 C9 1.482(5)
N4 C12 1.364(5)
N4 C13 1.389(5)
N4 C17 1.481(5)
N5 C12 1.348(5)
N5 C15 1.389(5)
N5 C20 1.482(5)
N7 C35 1.373(5)
N7 C36 1.392(5)
N7 C40 1.484(5)
N8 C35 1.360(5)
N8 C38 1.398(6)
N8 C43 1.493(6)
N10 C46 1.366(6)
N10 C47 1.395(5)
N10 C51 1.484(5)
N11 C46 1.357(5)
N11 C49 1.408(5)
N11 C54 1.478(5)
C2 C4 1.347(7)
C2 C3 1.504(6)
C3 H3A 0.98
C3 H3B 0.98
C3 H3C 0.98
C4 C5 1.479(7)
C5 H5A 0.98
C5 H5B 0.98
C5 H5C 0.98
C9 C11 1.470(7)
C9 C10 1.479(7)
C9 H9 1.0
C10 H10A 0.98
C10 H10B 0.98
C10 H10C 0.98
C11 H11A 0.98
C11 H11B 0.98
C11 H11C 0.98
C13 C15 1.347(6)
C13 C14 1.502(5)
C14 H14A 0.98
C14 H14B 0.98
C14 H14C 0.98
C15 C16 1.495(6)
C16 H16A 0.98
C16 H16B 0.98
C16 H16C 0.98
C17 C18 1.488(6)
C17 C19 1.513(6)
C17 H17 1.0
C18 H18A 0.98
C18 H18B 0.98
C18 H18C 0.98
C19 H19A 0.98
C19 H19B 0.98
C19 H19C 0.98
C20 C21 1.447(10)
C20 C22A 1.504(11)
C20 C22 1.538(9)
C20 C21A 1.566(12)
C20 H20A 1.0
C20 H20 1.0
C23 H23A 0.98
C23 H23B 0.98
C23 H23C 0.98
C24 H24A 0.98
C24 H24B 0.98
C24 H24C 0.98
C25 C26 1.513(7)
C25 H25A 0.99
C25 H25B 0.99
C26 H26A 0.99
C26 H26B 0.99
C27 H27A 0.98
C27 H27B 0.98
C27 H27C 0.98
C28 H28A 0.98
C28 H28B 0.98
C28 H28C 0.98
C29 H29A 0.98
C29 H29B 0.98
C29 H29C 0.98
C30 H30A 0.98
C30 H30B 0.98
C30 H30C 0.98
C31 C32 1.508(7)
C31 H31A 0.99
C31 H31B 0.99
C32 H32A 0.99
C32 H32B 0.99
C33 H33A 0.98
C33 H33B 0.98
C33 H33C 0.98
C34 H34A 0.98
C34 H34B 0.98
C34 H34C 0.98
C36 C38 1.348(6)
C36 C37 1.502(6)
C37 H37A 0.98
C37 H37B 0.98
C37 H37C 0.98
C38 C39 1.496(5)
C39 H39A 0.98
C39 H39B 0.98
C39 H39C 0.98
C40 C41 1.462(7)
C40 C42 1.504(7)
C40 H40 1.0
C41 H41A 0.98
C41 H41B 0.98
C41 H41C 0.98
C42 H42A 0.98
C42 H42B 0.98
C42 H42C 0.98
C43 C44 1.464(11)
C43 C44A 1.510(17)
C43 C45A 1.517(11)
C43 C45 1.532(8)
C43 H43A 1.0
C43 H43 1.0
C47 C49 1.353(6)
C47 C48 1.512(6)
C48 H48A 0.98
C48 H48B 0.98
C48 H48C 0.98
C49 C50 1.492(6)
C50 H50A 0.98
C50 H50B 0.98
C50 H50C 0.98
C51 C52 1.422(8)
C51 C53A 1.503(12)
C51 C53 1.510(8)
C51 C52A 1.530(12)
C51 H51 1.0
C51 H51A 1.0
C54 C56 1.514(6)
C54 C55 1.526(6)
C54 H54 1.0
C55 H55A 0.98
C55 H55B 0.98
C55 H55C 0.98
C56 H56A 0.98
C56 H56B 0.98
C56 H56C 0.98
C57 H57A 0.98
C57 H57B 0.98
C57 H57C 0.98
C58 H58A 0.98
C58 H58B 0.98
C58 H58C 0.98
C59 C60 1.511(8)
C59 H59A 0.99
C59 H59B 0.99
C60 H60A 0.99
C60 H60B 0.99
C61 H61A 0.98
C61 H61B 0.98
C61 H61C 0.98
C62 H62A 0.98
C62 H62B 0.98
C62 H62C 0.98
C63 H63A 0.98
C63 H63B 0.98
C63 H63C 0.98
C64 H64A 0.98
C64 H64B 0.98
C64 H64C 0.98
C65 C66 1.458(9)
C65 C66A 1.636(18)
C65 H65A 0.99
C65 H65B 0.99
C65 H65C 0.99
C65 H65D 0.99
C6 C8 1.525(16)
C6 C7 1.554(17)
C6 H6 1.0
C7 H7A 0.98
C7 H7B 0.98
C7 H7C 0.98
C8 H8A 0.98
C8 H8B 0.98
C8 H8C 0.98
C21 H21A 0.98
C21 H21B 0.98
C21 H21C 0.98
C22 H22A 0.98
C22 H22B 0.98
C22 H22C 0.98
C44A H44A 0.98
C44A H44B 0.98
C44A H44C 0.98
C45A H45A 0.98
C45A H45B 0.98
C45A H45C 0.98
C52 H52A 0.98
C52 H52B 0.98
C52 H52C 0.98
C53 H53A 0.98
C53 H53B 0.98
C53 H53C 0.98
C66 H66A 0.99
C66 H66B 0.99
C67 H67A 0.98
C67 H67B 0.98
C67 H67C 0.98
C68 H68A 0.98
C68 H68B 0.98
C68 H68C 0.98
C6A C8A 1.45(4)
C6A C7A 1.46(4)
C6A H6A 1.0
C7A H7AA 0.98
C7A H7AB 0.98
C7A H7AC 0.98
C8A H8AA 0.98
C8A H8AB 0.98
C8A H8AC 0.98
C21A H21D 0.98
C21A H21E 0.98
C21A H21F 0.98
C22A H22D 0.98
C22A H22E 0.98
C22A H22F 0.98
C44 H44D 0.98
C44 H44E 0.98
C44 H44F 0.98
C45 H45D 0.98
C45 H45E 0.98
C45 H45F 0.98
C52A H52D 0.98
C52A H52E 0.98
C52A H52F 0.98
C53A H53D 0.98
C53A H53E 0.98
C53A H53F 0.98
C66A H66C 0.99
C66A H66D 0.99
C67A H67D 0.98
C67A H67E 0.98
C67A H67F 0.98
C68A H68D 0.98
C68A H68E 0.98
C68A H68F 0.98

loop_
_geom_torsion_atom_site_label_1
_geom_torsion_atom_site_label_2
_geom_torsion_atom_site_label_3
_geom_torsion_atom_site_label_4
_geom_torsion
C23 Si1 N3 Si2 -116.5(3)
C24 Si1 N3 Si2 120.8(2)
C25 Si1 N3 Si2 1.9(3)
C23 Si1 N3 Mg1 65.2(3)
C24 Si1 N3 Mg1 -57.5(3)
C25 Si1 N3 Mg1 -176.4(2)
C27 Si2 N3 Si1 -105.2(3)
C28 Si2 N3 Si1 133.6(2)
C26 Si2 N3 Si1 14.6(3)
C27 Si2 N3 Mg1 73.1(3)
C28 Si2 N3 Mg1 -48.1(3)
C26 Si2 N3 Mg1 -167.1(3)
C30 Si3 N6 Si4 -113.4(3)
C29 Si3 N6 Si4 126.4(3)
C31 Si3 N6 Si4 5.9(3)
C30 Si3 N6 Mg2 58.4(3)
C29 Si3 N6 Mg2 -61.8(3)
C31 Si3 N6 Mg2 177.8(3)
C33 Si4 N6 Si3 -110.6(3)
C32 Si4 N6 Si3 9.6(3)
C34 Si4 N6 Si3 129.2(3)
C33 Si4 N6 Mg2 77.3(3)
C32 Si4 N6 Mg2 -162.4(3)
C34 Si4 N6 Mg2 -42.9(3)
C58 Si5 N9 Si6 107.4(3)
C57 Si5 N9 Si6 -129.6(3)
C59 Si5 N9 Si6 -10.4(3)
C58 Si5 N9 Mg3 -75.6(3)
C57 Si5 N9 Mg3 47.3(3)
C59 Si5 N9 Mg3 166.6(3)
C60 Si6 N9 Si5 -6.5(3)
C62 Si6 N9 Si5 113.7(3)
C61 Si6 N9 Si5 -127.3(2)
C60 Si6 N9 Mg3 176.4(3)
C62 Si6 N9 Mg3 -63.4(3)
C61 Si6 N9 Mg3 55.6(3)
C64 Si7 N12 Si8 114.8(4)
C65 Si7 N12 Si8 -4.4(3)
C63 Si7 N12 Si8 -122.7(3)
C64 Si7 N12 Mg4 -76.4(4)
C65 Si7 N12 Mg4 164.5(3)
C63 Si7 N12 Mg4 46.1(4)
C68 Si8 N12 Si7 -133.8(4)
C66A Si8 N12 Si7 18.5(7)
C67 Si8 N12 Si7 104.0(4)
C66 Si8 N12 Si7 -10.1(4)
C67A Si8 N12 Si7 144.3(6)
C68A Si8 N12 Si7 -105.0(6)
C68 Si8 N12 Mg4 57.7(5)
C66A Si8 N12 Mg4 -150.0(7)
C67 Si8 N12 Mg4 -64.5(5)
C66 Si8 N12 Mg4 -178.6(4)
C67A Si8 N12 Mg4 -24.2(6)
C68A Si8 N12 Mg4 86.5(6)
C4 N2 C1 N1 0.3(5)
C9 N2 C1 N1 -177.9(4)
C4 N2 C1 Mg1 173.8(3)
C9 N2 C1 Mg1 -4.4(6)
C2 N1 C1 N2 0.7(5)
C6 N1 C1 N2 -179.1(6)
C6A N1 C1 N2 -175.(2)
C2 N1 C1 Mg1 -173.0(3)
C6 N1 C1 Mg1 7.2(8)
C6A N1 C1 Mg1 11.(2)
C1 N1 C2 C4 -1.6(5)
C6 N1 C2 C4 178.2(8)
C6A N1 C2 C4 175.0(16)
C1 N1 C2 C3 -178.2(5)
C6 N1 C2 C3 1.6(10)
C6A N1 C2 C3 -1.7(16)
N1 C2 C4 N2 1.6(5)
C3 C2 C4 N2 178.0(5)
N1 C2 C4 C5 -176.6(5)
C3 C2 C4 C5 -0.2(9)
C1 N2 C4 C2 -1.3(5)
C9 N2 C4 C2 176.8(4)
C1 N2 C4 C5 177.0(5)
C9 N2 C4 C5 -4.9(7)
C1 N2 C9 C11 -116.2(5)
C4 N2 C9 C11 65.9(6)
C1 N2 C9 C10 110.9(5)
C4 N2 C9 C10 -67.0(6)
C15 N5 C12 N4 0.4(4)
C20 N5 C12 N4 -177.1(4)
C15 N5 C12 Mg2 -176.1(3)
C20 N5 C12 Mg2 6.3(6)
C13 N4 C12 N5 -0.4(4)
C17 N4 C12 N5 -176.1(3)
C13 N4 C12 Mg2 176.4(3)
C17 N4 C12 Mg2 0.7(5)
C12 N4 C13 C15 0.2(5)
C17 N4 C13 C15 175.7(4)
C12 N4 C13 C14 176.0(4)
C17 N4 C13 C14 -8.5(7)
N4 C13 C15 N5 0.0(4)
C14 C13 C15 N5 -175.7(4)
N4 C13 C15 C16 179.4(4)
C14 C13 C15 C16 3.7(8)
C12 N5 C15 C13 -0.3(5)
C20 N5 C15 C13 177.4(4)
C12 N5 C15 C16 -179.7(4)
C20 N5 C15 C16 -2.0(6)
C12 N4 C17 C18 -125.7(4)
C13 N4 C17 C18 59.3(6)
C12 N4 C17 C19 104.1(4)
C13 N4 C17 C19 -70.9(5)
C12 N5 C20 C21 -60.0(8)
C15 N5 C20 C21 122.7(7)
C12 N5 C20 C22A 36.3(9)
C15 N5 C20 C22A -141.0(8)
C12 N5 C20 C22 72.8(6)
C15 N5 C20 C22 -104.5(6)
C12 N5 C20 C21A -79.5(8)
C15 N5 C20 C21A 103.2(8)
N3 Si1 C25 C26 -22.5(4)
C23 Si1 C25 C26 98.7(4)
C24 Si1 C25 C26 -143.4(4)
Si1 C25 C26 Si2 31.3(5)
N3 Si2 C26 C25 -29.8(4)
C27 Si2 C26 C25 91.3(4)
C28 Si2 C26 C25 -151.1(4)
N6 Si3 C31 C32 -23.6(5)
C30 Si3 C31 C32 97.1(5)
C29 Si3 C31 C32 -146.1(4)
Si3 C31 C32 Si4 29.5(5)
N6 Si4 C32 C31 -25.5(5)
C33 Si4 C32 C31 97.2(5)
C34 Si4 C32 C31 -145.9(4)
C38 N8 C35 N7 0.3(5)
C43 N8 C35 N7 179.2(4)
C38 N8 C35 Mg3 175.8(3)
C43 N8 C35 Mg3 -5.4(6)
C36 N7 C35 N8 -0.4(5)
C40 N7 C35 N8 177.9(4)
C36 N7 C35 Mg3 -175.6(3)
C40 N7 C35 Mg3 2.8(6)
C35 N7 C36 C38 0.4(5)
C40 N7 C36 C38 -177.8(4)
C35 N7 C36 C37 -177.8(4)
C40 N7 C36 C37 4.0(7)
N7 C36 C38 N8 -0.2(5)
C37 C36 C38 N8 177.9(5)
N7 C36 C38 C39 -177.1(5)
C37 C36 C38 C39 1.0(8)
C35 N8 C38 C36 -0.1(5)
C43 N8 C38 C36 -178.9(4)
C35 N8 C38 C39 176.9(4)
C43 N8 C38 C39 -1.8(7)
C35 N7 C40 C41 118.2(5)
C36 N7 C40 C41 -63.7(6)
C35 N7 C40 C42 -109.3(5)
C36 N7 C40 C42 68.8(6)
C35 N8 C43 C44 -105.6(8)
C38 N8 C43 C44 73.1(8)
C35 N8 C43 C44A -92.7(12)
C38 N8 C43 C44A 85.9(12)
C35 N8 C43 C45A 140.9(15)
C38 N8 C43 C45A -40.5(16)
C35 N8 C43 C45 120.2(7)
C38 N8 C43 C45 -61.1(8)
C49 N11 C46 N10 -0.5(4)
C54 N11 C46 N10 176.8(3)
C49 N11 C46 Mg4 -173.9(3)
C54 N11 C46 Mg4 3.4(5)
C47 N10 C46 N11 0.5(4)
C51 N10 C46 N11 175.6(4)
C47 N10 C46 Mg4 173.2(3)
C51 N10 C46 Mg4 -11.7(6)
C46 N10 C47 C49 -0.3(5)
C51 N10 C47 C49 -175.6(4)
C46 N10 C47 C48 178.7(4)
C51 N10 C47 C48 3.4(6)
N10 C47 C49 N11 0.0(4)
C48 C47 C49 N11 -178.9(4)
N10 C47 C49 C50 177.4(4)
C48 C47 C49 C50 -1.5(8)
C46 N11 C49 C47 0.3(5)
C54 N11 C49 C47 -176.8(4)
C46 N11 C49 C50 -177.2(4)
C54 N11 C49 C50 5.7(6)
C46 N10 C51 C52 39.0(8)
C47 N10 C51 C52 -146.4(6)
C46 N10 C51 C53A -47.4(9)
C47 N10 C51 C53A 127.2(8)
C46 N10 C51 C53 -94.8(6)
C47 N10 C51 C53 79.8(6)
C46 N10 C51 C52A 68.9(10)
C47 N10 C51 C52A -116.5(10)
C46 N11 C54 C56 127.8(4)
C49 N11 C54 C56 -55.4(6)
C46 N11 C54 C55 -104.1(4)
C49 N11 C54 C55 72.7(5)
Si5 C59 C60 Si6 -32.6(6)
N9 Si6 C60 C59 25.9(6)
C62 Si6 C60 C59 -96.2(5)
C61 Si6 C60 C59 147.6(5)
N12 Si7 C65 C66 22.8(6)
C64 Si7 C65 C66 -99.2(6)
C63 Si7 C65 C66 142.7(6)
N12 Si7 C65 C66A -12.9(8)
C64 Si7 C65 C66A -135.0(8)
C63 Si7 C65 C66A 107.0(8)
C1 N1 C6 C8 99.9(7)
C2 N1 C6 C8 -79.9(10)
C1 N1 C6 C7 -126.8(10)
C2 N1 C6 C7 53.5(11)
Si7 C65 C66 Si8 -28.8(7)
C1 N1 C6A C8A 26.(4)
C2 N1 C6A C8A -149.2(19)
C1 N1 C6A C7A -84.(3)
C2 N1 C6A C7A 100.(3)
Si7 C65 C66A Si8 23.6(10)
N12 Si8 C66A C65 -26.2(9)
C67A Si8 C66A C65 -151.9(8)
C68A Si8 C66A C65 98.3(10)
